data_7132790
loop_
_publ_author_name
'Lai, Jingxiong'
'Huang, You'

_publ_section_title
;
 A highly diastereoselective (5+1) annulation of allenoates and
 pyrazolones catalyzed by CH<sub>3</sub>OK.
;
_journal_issue 15
_journal_name_full 'Chemical communications (Cambridge, England)'
_journal_page_first 2066
_journal_page_last 2069
_journal_paper_doi 10.1039/d3cc05751h
_journal_volume 60
_journal_year 2024
_chemical_formula_sum 'C29 H32 N2 O5'
_chemical_formula_weight 488.56
_space_group_crystal_system triclinic
_space_group_IT_number 2
_space_group_name_Hall '-P 1'
_space_group_name_H-M_alt 'P -1'
_atom_sites_solution_hydrogens geom
_audit_creation_method SHELXL-2018/3
_audit_update_record
;
2022-09-22 deposited with the CCDC.	2024-01-23 downloaded from the CCDC.
;
_cell_angle_alpha 85.779(3)
_cell_angle_beta 79.152(3)
_cell_angle_gamma 85.444(3)
_cell_formula_units_Z 4
_cell_length_a 11.4759(4)
_cell_length_b 11.5363(3)
_cell_length_c 19.7187(7)
_cell_measurement_temperature 113(2)
_cell_volume 2551.20(15)
_computing_structure_refinement 'SHELXL-2018/3 (Sheldrick, 2018)'
_computing_structure_solution 'SHELXT 2018/2 (Sheldrick, 2018)'
_diffrn_ambient_temperature 113(2)
_diffrn_measured_fraction_theta_full 0.999
_diffrn_measured_fraction_theta_max 0.999
_diffrn_radiation_type MoK\a
_diffrn_radiation_wavelength 0.71073
_diffrn_reflns_av_R_equivalents 0.0364
_diffrn_reflns_av_unetI/netI 0.0420
_diffrn_reflns_Laue_measured_fraction_full 0.999
_diffrn_reflns_Laue_measured_fraction_max 0.999
_diffrn_reflns_limit_h_max 14
_diffrn_reflns_limit_h_min -14
_diffrn_reflns_limit_k_max 14
_diffrn_reflns_limit_k_min -14
_diffrn_reflns_limit_l_max 24
_diffrn_reflns_limit_l_min -24
_diffrn_reflns_number 27119
_diffrn_reflns_point_group_measured_fraction_full 0.999
_diffrn_reflns_point_group_measured_fraction_max 0.999
_diffrn_reflns_theta_full 25.242
_diffrn_reflns_theta_max 26.372
_diffrn_reflns_theta_min 1.774
_exptl_absorpt_coefficient_mu 0.087
_exptl_crystal_density_diffrn 1.272
_exptl_crystal_F_000 1040
_exptl_crystal_size_max 0.240
_exptl_crystal_size_mid 0.220
_exptl_crystal_size_min 0.150
_refine_diff_density_max 0.384
_refine_diff_density_min -0.241
_refine_diff_density_rms 0.043
_refine_ls_extinction_coef 0.0087(10)
_refine_ls_extinction_expression Fc^*^=kFc[1+0.001xFc^2^\l^3^/sin(2\q)]^-1/4^
_refine_ls_extinction_method 'SHELXL-2018/3 (Sheldrick 2018)'
_refine_ls_goodness_of_fit_ref 1.038
_refine_ls_hydrogen_treatment constr
_refine_ls_matrix_type full
_refine_ls_number_parameters 660
_refine_ls_number_reflns 10440
_refine_ls_number_restraints 0
_refine_ls_restrained_S_all 1.038
_refine_ls_R_factor_all 0.0651
_refine_ls_R_factor_gt 0.0473
_refine_ls_shift/su_max 0.001
_refine_ls_shift/su_mean 0.000
_refine_ls_structure_factor_coef Fsqd
_refine_ls_weighting_details 'w=1/[\s^2^(Fo^2^)+(0.0624P)^2^+0.5717P] where P=(Fo^2^+2Fc^2^)/3'
_refine_ls_weighting_scheme calc
_refine_ls_wR_factor_gt 0.1214
_refine_ls_wR_factor_ref 0.1343
_reflns_Friedel_coverage 0.000
_reflns_number_gt 7886
_reflns_number_total 10440
_reflns_threshold_expression 'I > 2\s(I)'
_cod_data_source_file d3cc05751h2.cif
_cod_data_source_block r20220919b
_cod_database_code 7132790
_shelx_shelxl_version_number 2018/3
_shelx_space_group_comment
;
The symmetry employed for this shelxl refinement is uniquely defined
by the following loop, which should always be used as a source of
symmetry information in preference to the above space-group names.
They are only intended as comments.
;
_shelx_estimated_absorpt_t_min 0.979
_shelx_estimated_absorpt_t_max 0.987

loop_
_space_group_symop_operation_xyz
'x, y, z'
'-x, -y, -z'

loop_
_atom_site_label
_atom_site_type_symbol
_atom_site_fract_x
_atom_site_fract_y
_atom_site_fract_z
_atom_site_U_iso_or_equiv
_atom_site_adp_type
_atom_site_occupancy
_atom_site_site_symmetry_order
_atom_site_calc_flag
_atom_site_refinement_flags_posn
_atom_site_refinement_flags_adp
_atom_site_refinement_flags_occupancy
_atom_site_disorder_assembly
_atom_site_disorder_group
O00A O 0.84021(13) 1.04173(10) -0.04807(6) 0.0423(3) Uani 1 1 d . . . . .
O001 O 0.76688(10) 1.04361(10) 0.22355(6) 0.0284(3) Uani 1 1 d . . . . .
O004 O 0.90950(11) 0.86680(10) -0.08544(6) 0.0315(3) Uani 1 1 d . . . . .
O005 O 1.05210(10) 0.64074(10) 0.12080(6) 0.0336(3) Uani 1 1 d . . . . .
O008 O 0.89705(11) 0.56491(10) 0.19140(7) 0.0368(3) Uani 1 1 d . . . . .
N00B N 0.49976(11) 0.93906(11) 0.20326(6) 0.0210(3) Uani 1 1 d . . . . .
N009 N 0.56704(11) 1.01149(11) 0.23271(6) 0.0204(3) Uani 1 1 d . . . . .
C00F C 0.50640(13) 1.08579(12) 0.28413(7) 0.0192(3) Uani 1 1 d . . . . .
C00H C 0.56965(14) 1.15614(13) 0.31658(8) 0.0216(3) Uani 1 1 d . . . . .
H00H H 0.653766 1.155475 0.303982 0.026 Uiso 1 1 calc R U . . .
C00K C 0.68700(13) 0.99382(13) 0.20793(8) 0.0204(3) Uani 1 1 d . . . . .
C00L C 0.38273(13) 1.08664(13) 0.30219(8) 0.0215(3) Uani 1 1 d . . . . .
H00L H 0.340056 1.039228 0.279405 0.026 Uiso 1 1 calc R U . . .
C00N C 0.80811(13) 0.87321(13) 0.03089(7) 0.0201(3) Uani 1 1 d . . . . .
H00N H 0.746020 0.821201 0.024204 0.024 Uiso 1 1 calc R U . . .
C00O C 0.52085(13) 0.79319(13) 0.12179(7) 0.0203(3) Uani 1 1 d . . . . .
C00P C 0.77729(13) 0.79552(13) 0.17561(8) 0.0203(3) Uani 1 1 d . . . . .
C00R C 0.32215(14) 1.15683(13) 0.35348(8) 0.0226(3) Uani 1 1 d . . . . .
C00T C 0.93835(14) 0.64299(13) 0.15240(8) 0.0228(3) Uani 1 1 d . . . . .
C00V C 0.38624(14) 1.22645(13) 0.38560(8) 0.0235(3) Uani 1 1 d . . . . .
H00V H 0.345051 1.274520 0.420731 0.028 Uiso 1 1 calc R U . . .
C00W C 0.57105(13) 0.87550(13) 0.16035(8) 0.0193(3) Uani 1 1 d . . . . .
C00X C 0.86942(13) 0.75080(13) 0.13103(8) 0.0201(3) Uani 1 1 d . . . . .
C00Y C 0.57514(14) 0.68177(13) 0.10926(8) 0.0239(3) Uani 1 1 d . . . . .
H00Y H 0.649103 0.659407 0.123036 0.029 Uiso 1 1 calc R U . . .
C01B C 0.70058(13) 0.90103(13) 0.15444(8) 0.0199(3) Uani 1 1 d . . . . .
C01D C 0.41362(15) 0.63579(14) 0.05624(8) 0.0277(4) Uani 1 1 d . . . . .
H01D H 0.377025 0.582105 0.034017 0.033 Uiso 1 1 calc R U . . .
C01E C 0.35928(14) 0.74602(14) 0.06810(8) 0.0262(4) Uani 1 1 d . . . . .
H01E H 0.285431 0.767759 0.054033 0.031 Uiso 1 1 calc R U . . .
C01G C 0.85317(14) 0.93781(14) -0.03768(8) 0.0235(3) Uani 1 1 d . . . . .
C01H C 0.52091(15) 0.60407(14) 0.07672(8) 0.0273(4) Uani 1 1 d . . . . .
H01H H 0.557867 0.528499 0.068476 0.033 Uiso 1 1 calc R U . . .
C01L C 0.73626(15) 0.74798(14) 0.24880(8) 0.0264(4) Uani 1 1 d . . . . .
H01A H 0.682737 0.685884 0.248796 0.040 Uiso 1 1 calc R U . . .
H01B H 0.694061 0.810596 0.276641 0.040 Uiso 1 1 calc R U . . .
H01C H 0.805320 0.716568 0.268528 0.040 Uiso 1 1 calc R U . . .
C01O C 0.57729(15) 1.30537(14) 0.40177(9) 0.0292(4) Uani 1 1 d . . . . .
H01F H 0.651653 1.263683 0.409913 0.044 Uiso 1 1 calc R U . . .
H01G H 0.529183 1.327558 0.446010 0.044 Uiso 1 1 calc R U . . .
H01I H 0.595273 1.375526 0.371631 0.044 Uiso 1 1 calc R U . . .
C01Q C 0.18860(15) 1.15952(17) 0.37359(9) 0.0360(4) Uani 1 1 d . . . . .
H01J H 0.152954 1.223625 0.347198 0.054 Uiso 1 1 calc R U . . .
H01K H 0.165086 1.171141 0.423157 0.054 Uiso 1 1 calc R U . . .
H01L H 0.160940 1.085559 0.363486 0.054 Uiso 1 1 calc R U . . .
C01T C 0.86611(17) 0.93250(18) -0.19898(9) 0.0383(4) Uani 1 1 d . . . . .
H01M H 0.901315 0.965581 -0.244763 0.057 Uiso 1 1 calc R U . . .
H01N H 0.798204 0.983715 -0.178710 0.057 Uiso 1 1 calc R U . . .
H01O H 0.839209 0.855367 -0.203454 0.057 Uiso 1 1 calc R U . . .
C01V C 0.95697(15) 0.92160(17) -0.15325(8) 0.0338(4) Uani 1 1 d . . . . .
H01P H 1.027873 0.874322 -0.175323 0.041 Uiso 1 1 calc R U . . .
H01Q H 0.981931 0.999883 -0.147371 0.041 Uiso 1 1 calc R U . . .
C01X C 1.12540(16) 0.53540(16) 0.13343(11) 0.0395(5) Uani 1 1 d . . . . .
H01R H 1.094488 0.498981 0.179693 0.047 Uiso 1 1 calc R U . . .
H01S H 1.207951 0.555439 0.132676 0.047 Uiso 1 1 calc R U . . .
C010 C 0.41247(14) 0.82434(14) 0.10039(8) 0.0227(3) Uani 1 1 d . . . . .
H010 H 0.375121 0.899906 0.108104 0.027 Uiso 1 1 calc R U . . .
C015 C 0.75164(14) 0.96043(13) 0.08355(8) 0.0217(3) Uani 1 1 d . . . . .
H01T H 0.686959 1.007874 0.065686 0.026 Uiso 1 1 calc R U . . .
H01U H 0.812030 1.013600 0.089588 0.026 Uiso 1 1 calc R U . . .
C016 C 0.90857(14) 0.79809(13) 0.05713(8) 0.0226(3) Uani 1 1 d . . . . .
H01V H 0.933849 0.732359 0.026945 0.027 Uiso 1 1 calc R U . . .
H01W H 0.977707 0.845404 0.054655 0.027 Uiso 1 1 calc R U . . .
C017 C 0.50914(14) 1.22736(13) 0.36752(8) 0.0225(3) Uani 1 1 d . . . . .
C020 C 1.1246(2) 0.45193(19) 0.07973(14) 0.0627(7) Uani 1 1 d . . . . .
H02A H 1.154282 0.488530 0.033942 0.094 Uiso 1 1 calc R U . . .
H02B H 1.043266 0.429890 0.081776 0.094 Uiso 1 1 calc R U . . .
H02C H 1.175876 0.382247 0.088033 0.094 Uiso 1 1 calc R U . . .
O00E O -0.00195(12) 0.81777(13) 0.29371(7) 0.0496(4) Uani 1 1 d . . . . .
O002 O 0.22338(10) 0.43916(10) 0.28687(6) 0.0277(3) Uani 1 1 d . . . . .
O003 O 0.12522(10) 0.63876(9) 0.59471(5) 0.0277(3) Uani 1 1 d . . . . .
O006 O -0.02555(11) 0.88479(10) 0.39905(6) 0.0345(3) Uani 1 1 d . . . . .
O007 O 0.15336(11) 0.45746(10) 0.55858(6) 0.0347(3) Uani 1 1 d . . . . .
N00C N 0.49147(11) 0.55285(11) 0.29778(7) 0.0216(3) Uani 1 1 d . . . . .
N00D N 0.42275(11) 0.47851(11) 0.27061(6) 0.0209(3) Uani 1 1 d . . . . .
C00G C 0.48187(14) 0.40477(13) 0.21789(7) 0.0200(3) Uani 1 1 d . . . . .
C00I C 0.19354(13) 0.61976(13) 0.47525(7) 0.0197(3) Uani 1 1 d . . . . .
H00I H 0.254777 0.675671 0.477529 0.024 Uiso 1 1 calc R U . . .
C00J C 0.41621(14) 0.33784(13) 0.18479(8) 0.0225(3) Uani 1 1 d . . . . .
H00J H 0.332080 0.339842 0.197807 0.027 Uiso 1 1 calc R U . . .
C00M C 0.30423(14) 0.49189(13) 0.29911(8) 0.0210(3) Uani 1 1 d . . . . .
C00Q C 0.42139(13) 0.61507(13) 0.34210(8) 0.0196(3) Uani 1 1 d . . . . .
C00S C 0.20832(14) 0.68598(13) 0.33003(8) 0.0217(3) Uani 1 1 d . . . . .
C00U C 0.11363(13) 0.72524(13) 0.37498(8) 0.0218(3) Uani 1 1 d . . . . .
C00Z C 0.66364(14) 0.33371(13) 0.14681(8) 0.0235(3) Uani 1 1 d . . . . .
C01A C 0.24730(14) 0.52969(13) 0.42392(8) 0.0220(3) Uani 1 1 d . . . . .
H01X H 0.186658 0.474920 0.420681 0.026 Uiso 1 1 calc R U . . .
H01Y H 0.314225 0.484469 0.440817 0.026 Uiso 1 1 calc R U . . .
C01C C 0.15602(13) 0.56127(13) 0.54649(8) 0.0218(3) Uani 1 1 d . . . . .
C01F C 0.58015(15) 0.85794(14) 0.44306(8) 0.0277(4) Uani 1 1 d . . . . .
H01Z H 0.617009 0.912438 0.464542 0.033 Uiso 1 1 calc R U . . .
C01I C 0.47178(15) 0.88854(14) 0.42365(8) 0.0268(4) Uani 1 1 d . . . . .
H01 H 0.434396 0.963953 0.431867 0.032 Uiso 1 1 calc R U . . .
C01J C 0.63543(15) 0.74808(15) 0.43135(8) 0.0274(4) Uani 1 1 d . . . . .
H1 H 0.709938 0.727395 0.444829 0.033 Uiso 1 1 calc R U . . .
C01K C 0.29262(13) 0.58667(13) 0.35144(8) 0.0204(3) Uani 1 1 d . . . . .
C01M C 0.08707(14) 0.68702(14) 0.45102(8) 0.0244(3) Uani 1 1 d . . . . .
H2 H 0.018875 0.637105 0.459705 0.029 Uiso 1 1 calc R U . . .
H H 0.064007 0.756531 0.478365 0.029 Uiso 1 1 calc R U . . .
C01N C 0.02457(14) 0.81241(15) 0.34995(9) 0.0285(4) Uani 1 1 d . . . . .
C01P C 0.40608(16) 0.19437(15) 0.09610(9) 0.0328(4) Uani 1 1 d . . . . .
H3 H 0.403496 0.115771 0.118633 0.049 Uiso 1 1 calc R U . . .
HA H 0.445153 0.190045 0.047598 0.049 Uiso 1 1 calc R U . . .
HB H 0.324885 0.229365 0.098397 0.049 Uiso 1 1 calc R U . . .
C01R C 0.24286(16) 0.73155(15) 0.25602(8) 0.0310(4) Uani 1 1 d . . . . .
H4 H 0.209548 0.684386 0.225919 0.047 Uiso 1 1 calc R U . . .
HC H 0.329722 0.727186 0.242775 0.047 Uiso 1 1 calc R U . . .
HD H 0.211787 0.812755 0.251170 0.047 Uiso 1 1 calc R U . . .
C01S C 0.08736(16) 0.59097(15) 0.66565(8) 0.0317(4) Uani 1 1 d . . . . .
H5 H 0.147107 0.530375 0.678034 0.038 Uiso 1 1 calc R U . . .
HE H 0.010368 0.555363 0.670159 0.038 Uiso 1 1 calc R U . . .
C01U C 0.07518(18) 0.68939(16) 0.71208(9) 0.0386(4) Uani 1 1 d . . . . .
H6 H 0.019479 0.750837 0.697541 0.058 Uiso 1 1 calc R U . . .
HF H 0.152979 0.720635 0.709390 0.058 Uiso 1 1 calc R U . . .
HG H 0.045072 0.661327 0.759809 0.058 Uiso 1 1 calc R U . . .
C01W C 0.79645(15) 0.33165(17) 0.12428(10) 0.0378(4) Uani 1 1 d . . . . .
H7 H 0.833120 0.260317 0.143712 0.057 Uiso 1 1 calc R U . . .
HH H 0.826274 0.399647 0.140772 0.057 Uiso 1 1 calc R U . . .
HI H 0.816487 0.333639 0.073670 0.057 Uiso 1 1 calc R U . . .
C01Y C -0.11554(16) 0.97053(16) 0.38012(11) 0.0406(5) Uani 1 1 d . . . . .
H8 H -0.183979 0.931455 0.370558 0.049 Uiso 1 1 calc R U . . .
HJ H -0.082187 1.018255 0.338202 0.049 Uiso 1 1 calc R U . . .
C01Z C -0.1538(2) 1.04530(18) 0.44012(14) 0.0581(6) Uani 1 1 d . . . . .
H9 H -0.216042 1.103630 0.429946 0.087 Uiso 1 1 calc R U . . .
HK H -0.085613 1.084619 0.448361 0.087 Uiso 1 1 calc R U . . .
HL H -0.184989 0.996689 0.481416 0.087 Uiso 1 1 calc R U . . .
C011 C 0.59758(15) 0.26662(13) 0.11431(8) 0.0236(3) Uani 1 1 d . . . . .
H011 H 0.637582 0.218695 0.078788 0.028 Uiso 1 1 calc R U . . .
C012 C 0.60558(14) 0.40289(13) 0.19913(8) 0.0218(3) Uani 1 1 d . . . . .
H012 H 0.649627 0.448688 0.222055 0.026 Uiso 1 1 calc R U . . .
C013 C 0.58201(14) 0.66865(14) 0.40004(8) 0.0233(3) Uani 1 1 d . . . . .
H013 H 0.619813 0.593250 0.392346 0.028 Uiso 1 1 calc R U . . .
C014 C 0.47285(13) 0.69851(13) 0.37965(8) 0.0204(3) Uani 1 1 d . . . . .
C018 C 0.47474(15) 0.26796(13) 0.13247(8) 0.0236(3) Uani 1 1 d . . . . .
C019 C 0.41723(14) 0.80947(13) 0.39217(8) 0.0246(3) Uani 1 1 d . . . . .
H019 H 0.342430 0.830556 0.379152 0.029 Uiso 1 1 calc R U . . .

loop_
_atom_site_aniso_label
_atom_site_aniso_U_11
_atom_site_aniso_U_22
_atom_site_aniso_U_33
_atom_site_aniso_U_23
_atom_site_aniso_U_13
_atom_site_aniso_U_12
O00A 0.0639(9) 0.0252(7) 0.0308(7) 0.0041(5) 0.0062(6) -0.0014(6)
O001 0.0229(6) 0.0318(6) 0.0320(6) -0.0115(5) -0.0035(5) -0.0055(5)
O004 0.0383(7) 0.0338(7) 0.0181(6) 0.0001(5) 0.0018(5) 0.0061(5)
O005 0.0225(6) 0.0277(6) 0.0458(8) 0.0083(6) -0.0009(5) 0.0045(5)
O008 0.0325(7) 0.0285(7) 0.0437(8) 0.0102(6) 0.0009(6) 0.0024(5)
N00B 0.0229(7) 0.0206(7) 0.0207(7) -0.0057(5) -0.0046(5) -0.0032(5)
N009 0.0202(6) 0.0205(7) 0.0213(7) -0.0071(5) -0.0036(5) -0.0018(5)
C00F 0.0238(8) 0.0173(7) 0.0158(7) -0.0009(6) -0.0029(6) 0.0018(6)
C00H 0.0233(8) 0.0193(8) 0.0222(8) -0.0020(6) -0.0036(6) -0.0010(6)
C00K 0.0223(8) 0.0195(8) 0.0188(8) -0.0030(6) -0.0020(6) -0.0006(6)
C00L 0.0234(8) 0.0219(8) 0.0201(8) -0.0014(6) -0.0071(6) -0.0002(6)
C00N 0.0223(8) 0.0198(8) 0.0176(7) -0.0016(6) -0.0021(6) -0.0008(6)
C00O 0.0240(8) 0.0201(8) 0.0158(7) -0.0022(6) -0.0005(6) -0.0031(6)
C00P 0.0211(8) 0.0211(8) 0.0199(8) -0.0015(6) -0.0058(6) -0.0029(6)
C00R 0.0237(8) 0.0237(8) 0.0192(8) -0.0015(6) -0.0037(6) 0.0041(6)
C00T 0.0228(8) 0.0231(8) 0.0230(8) -0.0018(7) -0.0052(6) -0.0011(6)
C00V 0.0299(8) 0.0211(8) 0.0189(8) -0.0030(6) -0.0049(6) 0.0054(7)
C00W 0.0223(8) 0.0175(7) 0.0175(7) -0.0011(6) -0.0024(6) -0.0004(6)
C00X 0.0202(7) 0.0203(8) 0.0209(8) -0.0018(6) -0.0058(6) -0.0021(6)
C00Y 0.0274(8) 0.0212(8) 0.0233(8) -0.0026(7) -0.0052(6) 0.0000(6)
C01B 0.0208(8) 0.0195(8) 0.0192(8) -0.0041(6) -0.0025(6) -0.0003(6)
C01D 0.0346(9) 0.0285(9) 0.0214(8) -0.0067(7) -0.0042(7) -0.0084(7)
C01E 0.0257(8) 0.0340(9) 0.0204(8) -0.0050(7) -0.0059(6) -0.0047(7)
C01G 0.0230(8) 0.0254(9) 0.0220(8) 0.0001(7) -0.0043(6) -0.0017(6)
C01H 0.0361(9) 0.0204(8) 0.0253(9) -0.0046(7) -0.0047(7) -0.0012(7)
C01L 0.0292(9) 0.0277(9) 0.0212(8) 0.0007(7) -0.0030(7) -0.0005(7)
C01O 0.0325(9) 0.0260(9) 0.0309(9) -0.0109(7) -0.0074(7) -0.0002(7)
C01Q 0.0260(9) 0.0480(11) 0.0332(10) -0.0127(9) -0.0028(7) 0.0046(8)
C01T 0.0386(10) 0.0509(12) 0.0225(9) 0.0025(8) -0.0008(8) -0.0018(9)
C01V 0.0293(9) 0.0463(11) 0.0210(9) 0.0028(8) 0.0050(7) -0.0007(8)
C01X 0.0253(9) 0.0328(10) 0.0568(13) 0.0103(9) -0.0069(8) 0.0057(8)
C010 0.0254(8) 0.0234(8) 0.0189(8) -0.0030(6) -0.0027(6) 0.0001(6)
C015 0.0236(8) 0.0188(8) 0.0213(8) -0.0004(6) -0.0013(6) -0.0001(6)
C016 0.0221(8) 0.0228(8) 0.0210(8) -0.0017(6) -0.0007(6) 0.0038(6)
C017 0.0296(8) 0.0186(8) 0.0200(8) -0.0008(6) -0.0073(6) 0.0000(6)
C020 0.0443(13) 0.0407(12) 0.105(2) -0.0174(13) -0.0205(13) 0.0109(10)
O00E 0.0433(8) 0.0709(10) 0.0334(8) 0.0010(7) -0.0155(6) 0.0197(7)
O002 0.0252(6) 0.0288(6) 0.0305(6) -0.0098(5) -0.0048(5) -0.0041(5)
O003 0.0389(7) 0.0255(6) 0.0165(6) -0.0005(5) -0.0004(5) -0.0008(5)
O006 0.0319(7) 0.0294(6) 0.0422(7) -0.0031(6) -0.0113(6) 0.0103(5)
O007 0.0501(8) 0.0226(6) 0.0285(7) 0.0023(5) -0.0010(6) -0.0033(5)
N00C 0.0244(7) 0.0200(7) 0.0208(7) -0.0038(5) -0.0039(5) -0.0023(5)
N00D 0.0229(7) 0.0198(7) 0.0205(7) -0.0066(5) -0.0028(5) -0.0026(5)
C00G 0.0274(8) 0.0167(7) 0.0153(7) 0.0003(6) -0.0037(6) 0.0004(6)
C00I 0.0223(8) 0.0185(7) 0.0183(8) -0.0020(6) -0.0035(6) -0.0022(6)
C00J 0.0245(8) 0.0210(8) 0.0215(8) -0.0017(6) -0.0028(6) -0.0017(6)
C00M 0.0238(8) 0.0199(8) 0.0194(8) -0.0018(6) -0.0046(6) 0.0001(6)
C00Q 0.0226(8) 0.0180(7) 0.0179(8) 0.0006(6) -0.0041(6) -0.0005(6)
C00S 0.0237(8) 0.0197(8) 0.0227(8) -0.0014(6) -0.0069(6) -0.0014(6)
C00U 0.0229(8) 0.0208(8) 0.0229(8) -0.0014(6) -0.0077(6) -0.0005(6)
C00Z 0.0268(8) 0.0235(8) 0.0194(8) 0.0005(6) -0.0054(6) 0.0037(7)
C01A 0.0240(8) 0.0192(8) 0.0217(8) -0.0012(6) -0.0021(6) 0.0008(6)
C01C 0.0198(8) 0.0236(8) 0.0219(8) -0.0016(7) -0.0040(6) -0.0001(6)
C01F 0.0343(9) 0.0295(9) 0.0213(8) -0.0061(7) -0.0054(7) -0.0097(7)
C01I 0.0362(9) 0.0192(8) 0.0248(8) -0.0038(7) -0.0040(7) -0.0011(7)
C01J 0.0267(8) 0.0367(10) 0.0203(8) -0.0044(7) -0.0070(7) -0.0034(7)
C01K 0.0230(8) 0.0194(8) 0.0185(8) -0.0031(6) -0.0033(6) 0.0001(6)
C01M 0.0221(8) 0.0260(8) 0.0238(8) -0.0019(7) -0.0030(6) 0.0036(6)
C01N 0.0222(8) 0.0321(9) 0.0305(9) 0.0026(8) -0.0055(7) 0.0012(7)
C01P 0.0349(10) 0.0326(9) 0.0317(10) -0.0125(8) -0.0017(8) -0.0076(8)
C01R 0.0369(10) 0.0319(9) 0.0220(9) 0.0008(7) -0.0025(7) 0.0030(8)
C01S 0.0391(10) 0.0331(9) 0.0194(8) 0.0023(7) 0.0022(7) -0.0020(8)
C01U 0.0481(11) 0.0437(11) 0.0224(9) -0.0018(8) -0.0054(8) 0.0036(9)
C01W 0.0278(9) 0.0495(12) 0.0371(10) -0.0165(9) -0.0069(8) 0.0057(8)
C01Y 0.0287(9) 0.0328(10) 0.0548(12) 0.0121(9) -0.0042(9) 0.0099(8)
C01Z 0.0422(12) 0.0368(11) 0.0939(19) -0.0125(12) -0.0130(12) 0.0155(10)
C011 0.0324(9) 0.0194(8) 0.0178(8) -0.0030(6) -0.0034(6) 0.0045(7)
C012 0.0256(8) 0.0221(8) 0.0187(8) -0.0018(6) -0.0071(6) 0.0004(6)
C013 0.0272(8) 0.0228(8) 0.0187(8) -0.0025(6) -0.0021(6) 0.0008(6)
C014 0.0243(8) 0.0199(8) 0.0164(7) -0.0009(6) -0.0011(6) -0.0036(6)
C018 0.0331(9) 0.0175(8) 0.0197(8) -0.0014(6) -0.0040(7) -0.0012(6)
C019 0.0276(8) 0.0224(8) 0.0232(8) -0.0026(7) -0.0037(7) -0.0004(7)

loop_
_atom_type_symbol
_atom_type_description
_atom_type_scat_dispersion_real
_atom_type_scat_dispersion_imag
_atom_type_scat_source
C C 0.0033 0.0016 'International Tables Vol C Tables 4.2.6.8 and 6.1.1.4'
H H 0.0000 0.0000 'International Tables Vol C Tables 4.2.6.8 and 6.1.1.4'
N N 0.0061 0.0033 'International Tables Vol C Tables 4.2.6.8 and 6.1.1.4'
O O 0.0106 0.0060 'International Tables Vol C Tables 4.2.6.8 and 6.1.1.4'

loop_
_geom_angle_atom_site_label_1
_geom_angle_atom_site_label_2
_geom_angle_atom_site_label_3
_geom_angle
_geom_angle_site_symmetry_1
_geom_angle_site_symmetry_3
_geom_angle_publ_flag
C01G O004 C01V 116.44(13) . . ?
C00T O005 C01X 116.41(13) . . ?
C00W N00B N009 108.70(12) . . ?
C00K N009 N00B 112.13(12) . . ?
C00K N009 C00F 129.52(13) . . ?
N00B N009 C00F 118.27(12) . . ?
C00H C00F C00L 120.46(14) . . ?
C00H C00F N009 120.37(13) . . ?
C00L C00F N009 119.17(13) . . ?
C017 C00H C00F 119.72(14) . . ?
C017 C00H H00H 120.1 . . ?
C00F C00H H00H 120.1 . . ?
O001 C00K N009 127.21(14) . . ?
O001 C00K C01B 126.40(14) . . ?
N009 C00K C01B 106.36(12) . . ?
C00R C00L C00F 119.97(14) . . ?
C00R C00L H00L 120.0 . . ?
C00F C00L H00L 120.0 . . ?
C01G C00N C015 109.35(12) . . ?
C01G C00N C016 111.32(12) . . ?
C015 C00N C016 110.39(12) . . ?
C01G C00N H00N 108.6 . . ?
C015 C00N H00N 108.6 . . ?
C016 C00N H00N 108.6 . . ?
C010 C00O C00Y 118.85(14) . . ?
C010 C00O C00W 119.23(13) . . ?
C00Y C00O C00W 121.82(14) . . ?
C00X C00P C01L 125.29(14) . . ?
C00X C00P C01B 121.14(13) . . ?
C01L C00P C01B 113.55(12) . . ?
C00L C00R C00V 119.05(14) . . ?
C00L C00R C01Q 120.87(15) . . ?
C00V C00R C01Q 120.08(14) . . ?
O008 C00T O005 123.21(14) . . ?
O008 C00T C00X 125.07(14) . . ?
O005 C00T C00X 111.68(13) . . ?
C017 C00V C00R 121.51(14) . . ?
C017 C00V H00V 119.2 . . ?
C00R C00V H00V 119.2 . . ?
N00B C00W C00O 118.84(13) . . ?
N00B C00W C01B 113.00(13) . . ?
C00O C00W C01B 128.11(13) . . ?
C00P C00X C00T 119.58(13) . . ?
C00P C00X C016 124.83(13) . . ?
C00T C00X C016 115.53(12) . . ?
C01H C00Y C00O 120.02(15) . . ?
C01H C00Y H00Y 120.0 . . ?
C00O C00Y H00Y 120.0 . . ?
C00W C01B C00P 112.73(12) . . ?
C00W C01B C00K 99.76(12) . . ?
C00P C01B C00K 110.20(12) . . ?
C00W C01B C015 112.32(12) . . ?
C00P C01B C015 113.81(12) . . ?
C00K C01B C015 106.94(12) . . ?
C01H C01D C01E 120.01(15) . . ?
C01H C01D H01D 120.0 . . ?
C01E C01D H01D 120.0 . . ?
C010 C01E C01D 120.08(15) . . ?
C010 C01E H01E 120.0 . . ?
C01D C01E H01E 120.0 . . ?
O00A C01G O004 123.41(14) . . ?
O00A C01G C00N 124.03(14) . . ?
O004 C01G C00N 112.56(13) . . ?
C01D C01H C00Y 120.49(15) . . ?
C01D C01H H01H 119.8 . . ?
C00Y C01H H01H 119.8 . . ?
C00P C01L H01A 109.5 . . ?
C00P C01L H01B 109.5 . . ?
H01A C01L H01B 109.5 . . ?
C00P C01L H01C 109.5 . . ?
H01A C01L H01C 109.5 . . ?
H01B C01L H01C 109.5 . . ?
C017 C01O H01F 109.5 . . ?
C017 C01O H01G 109.5 . . ?
H01F C01O H01G 109.5 . . ?
C017 C01O H01I 109.5 . . ?
H01F C01O H01I 109.5 . . ?
H01G C01O H01I 109.5 . . ?
C00R C01Q H01J 109.5 . . ?
C00R C01Q H01K 109.5 . . ?
H01J C01Q H01K 109.5 . . ?
C00R C01Q H01L 109.5 . . ?
H01J C01Q H01L 109.5 . . ?
H01K C01Q H01L 109.5 . . ?
C01V C01T H01M 109.5 . . ?
C01V C01T H01N 109.5 . . ?
H01M C01T H01N 109.5 . . ?
C01V C01T H01O 109.5 . . ?
H01M C01T H01O 109.5 . . ?
H01N C01T H01O 109.5 . . ?
O004 C01V C01T 111.07(14) . . ?
O004 C01V H01P 109.4 . . ?
C01T C01V H01P 109.4 . . ?
O004 C01V H01Q 109.4 . . ?
C01T C01V H01Q 109.4 . . ?
H01P C01V H01Q 108.0 . . ?
O005 C01X C020 110.17(16) . . ?
O005 C01X H01R 109.6 . . ?
C020 C01X H01R 109.6 . . ?
O005 C01X H01S 109.6 . . ?
C020 C01X H01S 109.6 . . ?
H01R C01X H01S 108.1 . . ?
C01E C010 C00O 120.55(14) . . ?
C01E C010 H010 119.7 . . ?
C00O C010 H010 119.7 . . ?
C00N C015 C01B 112.48(12) . . ?
C00N C015 H01T 109.1 . . ?
C01B C015 H01T 109.1 . . ?
C00N C015 H01U 109.1 . . ?
C01B C015 H01U 109.1 . . ?
H01T C015 H01U 107.8 . . ?
C00X C016 C00N 111.42(12) . . ?
C00X C016 H01V 109.3 . . ?
C00N C016 H01V 109.3 . . ?
C00X C016 H01W 109.3 . . ?
C00N C016 H01W 109.3 . . ?
H01V C016 H01W 108.0 . . ?
C00V C017 C00H 119.29(14) . . ?
C00V C017 C01O 120.91(14) . . ?
C00H C017 C01O 119.80(14) . . ?
C01X C020 H02A 109.5 . . ?
C01X C020 H02B 109.5 . . ?
H02A C020 H02B 109.5 . . ?
C01X C020 H02C 109.5 . . ?
H02A C020 H02C 109.5 . . ?
H02B C020 H02C 109.5 . . ?
C01C O003 C01S 116.07(12) . . ?
C01N O006 C01Y 115.67(14) . . ?
C00Q N00C N00D 108.38(12) . . ?
C00M N00D N00C 112.38(12) . . ?
C00M N00D C00G 129.57(13) . . ?
N00C N00D C00G 118.03(12) . . ?
C00J C00G C012 120.81(14) . . ?
C00J C00G N00D 120.10(14) . . ?
C012 C00G N00D 119.07(13) . . ?
C01C C00I C01A 110.26(12) . . ?
C01C C00I C01M 110.48(12) . . ?
C01A C00I C01M 109.69(12) . . ?
C01C C00I H00I 108.8 . . ?
C01A C00I H00I 108.8 . . ?
C01M C00I H00I 108.8 . . ?
C018 C00J C00G 119.56(15) . . ?
C018 C00J H00J 120.2 . . ?
C00G C00J H00J 120.2 . . ?
O002 C00M N00D 127.72(14) . . ?
O002 C00M C01K 126.08(14) . . ?
N00D C00M C01K 106.19(12) . . ?
N00C C00Q C014 118.92(13) . . ?
N00C C00Q C01K 113.20(13) . . ?
C014 C00Q C01K 127.79(13) . . ?
C00U C00S C01R 125.41(14) . . ?
C00U C00S C01K 120.86(13) . . ?
C01R C00S C01K 113.73(13) . . ?
C00S C00U C01N 119.37(14) . . ?
C00S C00U C01M 124.67(13) . . ?
C01N C00U C01M 115.96(13) . . ?
C012 C00Z C011 119.31(15) . . ?
C012 C00Z C01W 120.91(15) . . ?
C011 C00Z C01W 119.77(14) . . ?
C00I C01A C01K 111.78(12) . . ?
C00I C01A H01X 109.3 . . ?
C01K C01A H01X 109.3 . . ?
C00I C01A H01Y 109.3 . . ?
C01K C01A H01Y 109.3 . . ?
H01X C01A H01Y 107.9 . . ?
O007 C01C O003 123.69(14) . . ?
O007 C01C C00I 124.56(14) . . ?
O003 C01C C00I 111.74(12) . . ?
C01I C01F C01J 120.33(15) . . ?
C01I C01F H01Z 119.8 . . ?
C01J C01F H01Z 119.8 . . ?
C01F C01I C019 120.26(15) . . ?
C01F C01I H01 119.9 . . ?
C019 C01I H01 119.9 . . ?
C013 C01J C01F 119.94(15) . . ?
C013 C01J H1 120.0 . . ?
C01F C01J H1 120.0 . . ?
C00Q C01K C00S 114.99(12) . . ?
C00Q C01K C00M 99.84(12) . . ?
C00S C01K C00M 107.98(12) . . ?
C00Q C01K C01A 112.10(12) . . ?
C00S C01K C01A 113.18(12) . . ?
C00M C01K C01A 107.53(12) . . ?
C00U C01M C00I 112.33(12) . . ?
C00U C01M H2 109.1 . . ?
C00I C01M H2 109.1 . . ?
C00U C01M H 109.1 . . ?
C00I C01M H 109.1 . . ?
H2 C01M H 107.9 . . ?
O00E C01N O006 122.69(15) . . ?
O00E C01N C00U 125.60(16) . . ?
O006 C01N C00U 111.71(14) . . ?
C018 C01P H3 109.5 . . ?
C018 C01P HA 109.5 . . ?
H3 C01P HA 109.5 . . ?
C018 C01P HB 109.5 . . ?
H3 C01P HB 109.5 . . ?
HA C01P HB 109.5 . . ?
C00S C01R H4 109.5 . . ?
C00S C01R HC 109.5 . . ?
H4 C01R HC 109.5 . . ?
C00S C01R HD 109.5 . . ?
H4 C01R HD 109.5 . . ?
HC C01R HD 109.5 . . ?
O003 C01S C01U 107.32(13) . . ?
O003 C01S H5 110.3 . . ?
C01U C01S H5 110.3 . . ?
O003 C01S HE 110.3 . . ?
C01U C01S HE 110.3 . . ?
H5 C01S HE 108.5 . . ?
C01S C01U H6 109.5 . . ?
C01S C01U HF 109.5 . . ?
H6 C01U HF 109.5 . . ?
C01S C01U HG 109.5 . . ?
H6 C01U HG 109.5 . . ?
HF C01U HG 109.5 . . ?
C00Z C01W H7 109.5 . . ?
C00Z C01W HH 109.5 . . ?
H7 C01W HH 109.5 . . ?
C00Z C01W HI 109.5 . . ?
H7 C01W HI 109.5 . . ?
HH C01W HI 109.5 . . ?
O006 C01Y C01Z 106.69(16) . . ?
O006 C01Y H8 110.4 . . ?
C01Z C01Y H8 110.4 . . ?
O006 C01Y HJ 110.4 . . ?
C01Z C01Y HJ 110.4 . . ?
H8 C01Y HJ 108.6 . . ?
C01Y C01Z H9 109.5 . . ?
C01Y C01Z HK 109.5 . . ?
H9 C01Z HK 109.5 . . ?
C01Y C01Z HL 109.5 . . ?
H9 C01Z HL 109.5 . . ?
HK C01Z HL 109.5 . . ?
C018 C011 C00Z 121.61(14) . . ?
C018 C011 H011 119.2 . . ?
C00Z C011 H011 119.2 . . ?
C00Z C012 C00G 119.54(14) . . ?
C00Z C012 H012 120.2 . . ?
C00G C012 H012 120.2 . . ?
C01J C013 C014 120.44(15) . . ?
C01J C013 H013 119.8 . . ?
C014 C013 H013 119.8 . . ?
C013 C014 C019 119.20(14) . . ?
C013 C014 C00Q 119.44(13) . . ?
C019 C014 C00Q 121.27(14) . . ?
C011 C018 C00J 119.16(15) . . ?
C011 C018 C01P 120.17(14) . . ?
C00J C018 C01P 120.67(15) . . ?
C01I C019 C014 119.82(15) . . ?
C01I C019 H019 120.1 . . ?
C014 C019 H019 120.1 . . ?

loop_
_geom_bond_atom_site_label_1
_geom_bond_atom_site_label_2
_geom_bond_distance
_geom_bond_site_symmetry_2
_geom_bond_publ_flag
O00A C01G 1.2035(19) . ?
O001 C00K 1.2169(18) . ?
O004 C01G 1.3327(19) . ?
O004 C01V 1.4631(19) . ?
O005 C00T 1.3355(19) . ?
O005 C01X 1.4555(19) . ?
O008 C00T 1.2066(19) . ?
N00B C00W 1.2878(19) . ?
N00B N009 1.4051(17) . ?
N009 C00K 1.3757(19) . ?
N009 C00F 1.4193(19) . ?
C00F C00H 1.393(2) . ?
C00F C00L 1.396(2) . ?
C00H C017 1.391(2) . ?
C00H H00H 0.9500 . ?
C00K C01B 1.536(2) . ?
C00L C00R 1.389(2) . ?
C00L H00L 0.9500 . ?
C00N C01G 1.517(2) . ?
C00N C015 1.519(2) . ?
C00N C016 1.532(2) . ?
C00N H00N 1.0000 . ?
C00O C010 1.399(2) . ?
C00O C00Y 1.401(2) . ?
C00O C00W 1.473(2) . ?
C00P C00X 1.337(2) . ?
C00P C01L 1.508(2) . ?
C00P C01B 1.525(2) . ?
C00R C00V 1.390(2) . ?
C00R C01Q 1.507(2) . ?
C00T C00X 1.497(2) . ?
C00V C017 1.389(2) . ?
C00V H00V 0.9500 . ?
C00W C01B 1.520(2) . ?
C00X C016 1.516(2) . ?
C00Y C01H 1.388(2) . ?
C00Y H00Y 0.9500 . ?
C01B C015 1.543(2) . ?
C01D C01H 1.381(2) . ?
C01D C01E 1.387(2) . ?
C01D H01D 0.9500 . ?
C01E C010 1.383(2) . ?
C01E H01E 0.9500 . ?
C01H H01H 0.9500 . ?
C01L H01A 0.9800 . ?
C01L H01B 0.9800 . ?
C01L H01C 0.9800 . ?
C01O C017 1.509(2) . ?
C01O H01F 0.9800 . ?
C01O H01G 0.9800 . ?
C01O H01I 0.9800 . ?
C01Q H01J 0.9800 . ?
C01Q H01K 0.9800 . ?
C01Q H01L 0.9800 . ?
C01T C01V 1.494(2) . ?
C01T H01M 0.9800 . ?
C01T H01N 0.9800 . ?
C01T H01O 0.9800 . ?
C01V H01P 0.9900 . ?
C01V H01Q 0.9900 . ?
C01X C020 1.484(3) . ?
C01X H01R 0.9900 . ?
C01X H01S 0.9900 . ?
C010 H010 0.9500 . ?
C015 H01T 0.9900 . ?
C015 H01U 0.9900 . ?
C016 H01V 0.9900 . ?
C016 H01W 0.9900 . ?
C020 H02A 0.9800 . ?
C020 H02B 0.9800 . ?
C020 H02C 0.9800 . ?
O00E C01N 1.200(2) . ?
O002 C00M 1.2184(18) . ?
O003 C01C 1.3329(19) . ?
O003 C01S 1.4646(18) . ?
O006 C01N 1.341(2) . ?
O006 C01Y 1.454(2) . ?
O007 C01C 1.2053(19) . ?
N00C C00Q 1.2892(19) . ?
N00C N00D 1.4066(17) . ?
N00D C00M 1.3716(19) . ?
N00D C00G 1.4274(19) . ?
C00G C00J 1.394(2) . ?
C00G C012 1.397(2) . ?
C00I C01C 1.514(2) . ?
C00I C01A 1.517(2) . ?
C00I C01M 1.529(2) . ?
C00I H00I 1.0000 . ?
C00J C018 1.393(2) . ?
C00J H00J 0.9500 . ?
C00M C01K 1.539(2) . ?
C00Q C014 1.478(2) . ?
C00Q C01K 1.513(2) . ?
C00S C00U 1.338(2) . ?
C00S C01R 1.505(2) . ?
C00S C01K 1.527(2) . ?
C00U C01N 1.501(2) . ?
C00U C01M 1.512(2) . ?
C00Z C012 1.387(2) . ?
C00Z C011 1.391(2) . ?
C00Z C01W 1.504(2) . ?
C01A C01K 1.543(2) . ?
C01A H01X 0.9900 . ?
C01A H01Y 0.9900 . ?
C01F C01I 1.381(2) . ?
C01F C01J 1.386(2) . ?
C01F H01Z 0.9500 . ?
C01I C019 1.389(2) . ?
C01I H01 0.9500 . ?
C01J C013 1.383(2) . ?
C01J H1 0.9500 . ?
C01M H2 0.9900 . ?
C01M H 0.9900 . ?
C01P C018 1.505(2) . ?
C01P H3 0.9800 . ?
C01P HA 0.9800 . ?
C01P HB 0.9800 . ?
C01R H4 0.9800 . ?
C01R HC 0.9800 . ?
C01R HD 0.9800 . ?
C01S C01U 1.492(2) . ?
C01S H5 0.9900 . ?
C01S HE 0.9900 . ?
C01U H6 0.9800 . ?
C01U HF 0.9800 . ?
C01U HG 0.9800 . ?
C01W H7 0.9800 . ?
C01W HH 0.9800 . ?
C01W HI 0.9800 . ?
C01Y C01Z 1.494(3) . ?
C01Y H8 0.9900 . ?
C01Y HJ 0.9900 . ?
C01Z H9 0.9800 . ?
C01Z HK 0.9800 . ?
C01Z HL 0.9800 . ?
C011 C018 1.387(2) . ?
C011 H011 0.9500 . ?
C012 H012 0.9500 . ?
C013 C014 1.397(2) . ?
C013 H013 0.9500 . ?
C014 C019 1.401(2) . ?
C019 H019 0.9500 . ?

loop_
_geom_torsion_atom_site_label_1
_geom_torsion_atom_site_label_2
_geom_torsion_atom_site_label_3
_geom_torsion_atom_site_label_4
_geom_torsion
_geom_torsion_site_symmetry_1
_geom_torsion_site_symmetry_2
_geom_torsion_site_symmetry_3
_geom_torsion_site_symmetry_4
_geom_torsion_publ_flag
C00W N00B N009 C00K -0.16(16) . . . . ?
C00W N00B N009 C00F -177.27(12) . . . . ?
C00K N009 C00F C00H 1.2(2) . . . . ?
N00B N009 C00F C00H 177.72(13) . . . . ?
C00K N009 C00F C00L -178.22(14) . . . . ?
N00B N009 C00F C00L -1.7(2) . . . . ?
C00L C00F C00H C017 0.2(2) . . . . ?
N009 C00F C00H C017 -179.16(13) . . . . ?
N00B N009 C00K O001 179.76(15) . . . . ?
C00F N009 C00K O001 -3.5(3) . . . . ?
N00B N009 C00K C01B 1.59(16) . . . . ?
C00F N009 C00K C01B 178.28(13) . . . . ?
C00H C00F C00L C00R -0.9(2) . . . . ?
N009 C00F C00L C00R 178.56(13) . . . . ?
C00F C00L C00R C00V 0.7(2) . . . . ?
C00F C00L C00R C01Q 179.73(15) . . . . ?
C01X O005 C00T O008 2.4(2) . . . . ?
C01X O005 C00T C00X -175.21(14) . . . . ?
C00L C00R C00V C017 0.0(2) . . . . ?
C01Q C00R C00V C017 -178.99(15) . . . . ?
N009 N00B C00W C00O -178.97(12) . . . . ?
N009 N00B C00W C01B -1.41(16) . . . . ?
C010 C00O C00W N00B 35.7(2) . . . . ?
C00Y C00O C00W N00B -140.67(15) . . . . ?
C010 C00O C00W C01B -141.48(15) . . . . ?
C00Y C00O C00W C01B 42.2(2) . . . . ?
C01L C00P C00X C00T 1.7(2) . . . . ?
C01B C00P C00X C00T -176.45(13) . . . . ?
C01L C00P C00X C016 178.87(15) . . . . ?
C01B C00P C00X C016 0.7(2) . . . . ?
O008 C00T C00X C00P 32.7(2) . . . . ?
O005 C00T C00X C00P -149.67(15) . . . . ?
O008 C00T C00X C016 -144.66(16) . . . . ?
O005 C00T C00X C016 32.92(19) . . . . ?
C010 C00O C00Y C01H -0.6(2) . . . . ?
C00W C00O C00Y C01H 175.75(14) . . . . ?
N00B C00W C01B C00P 119.08(14) . . . . ?
C00O C00W C01B C00P -63.64(19) . . . . ?
N00B C00W C01B C00K 2.21(16) . . . . ?
C00O C00W C01B C00K 179.49(14) . . . . ?
N00B C00W C01B C015 -110.75(14) . . . . ?
C00O C00W C01B C015 66.53(19) . . . . ?
C00X C00P C01B C00W 119.77(15) . . . . ?
C01L C00P C01B C00W -58.60(17) . . . . ?
C00X C00P C01B C00K -129.75(15) . . . . ?
C01L C00P C01B C00K 51.88(17) . . . . ?
C00X C00P C01B C015 -9.6(2) . . . . ?
C01L C00P C01B C015 171.99(13) . . . . ?
O001 C00K C01B C00W 179.67(15) . . . . ?
N009 C00K C01B C00W -2.13(14) . . . . ?
O001 C00K C01B C00P 60.9(2) . . . . ?
N009 C00K C01B C00P -120.89(13) . . . . ?
O001 C00K C01B C015 -63.26(19) . . . . ?
N009 C00K C01B C015 114.94(13) . . . . ?
C01H C01D C01E C010 0.1(2) . . . . ?
C01V O004 C01G O00A 0.2(2) . . . . ?
C01V O004 C01G C00N -179.55(13) . . . . ?
C015 C00N C01G O00A -3.0(2) . . . . ?
C016 C00N C01G O00A -125.25(17) . . . . ?
C015 C00N C01G O004 176.71(13) . . . . ?
C016 C00N C01G O004 54.48(17) . . . . ?
C01E C01D C01H C00Y 0.0(2) . . . . ?
C00O C00Y C01H C01D 0.2(2) . . . . ?
C01G O004 C01V C01T -88.22(19) . . . . ?
C00T O005 C01X C020 91.9(2) . . . . ?
C01D C01E C010 C00O -0.4(2) . . . . ?
C00Y C00O C010 C01E 0.7(2) . . . . ?
C00W C00O C010 C01E -175.75(14) . . . . ?
C01G C00N C015 C01B 178.54(12) . . . . ?
C016 C00N C015 C01B -58.66(17) . . . . ?
C00W C01B C015 C00N -90.89(15) . . . . ?
C00P C01B C015 C00N 38.73(17) . . . . ?
C00K C01B C015 C00N 160.66(12) . . . . ?
C00P C00X C016 C00N -20.4(2) . . . . ?
C00T C00X C016 C00N 156.88(13) . . . . ?
C01G C00N C016 C00X 169.77(13) . . . . ?
C015 C00N C016 C00X 48.13(17) . . . . ?
C00R C00V C017 C00H -0.6(2) . . . . ?
C00R C00V C017 C01O 178.66(14) . . . . ?
C00F C00H C017 C00V 0.5(2) . . . . ?
C00F C00H C017 C01O -178.82(14) . . . . ?
C00Q N00C N00D C00M -0.93(16) . . . . ?
C00Q N00C N00D C00G 177.29(12) . . . . ?
C00M N00D C00G C00J 4.0(2) . . . . ?
N00C N00D C00G C00J -173.90(13) . . . . ?
C00M N00D C00G C012 -177.45(14) . . . . ?
N00C N00D C00G C012 4.69(19) . . . . ?
C012 C00G C00J C018 0.2(2) . . . . ?
N00D C00G C00J C018 178.74(13) . . . . ?
N00C N00D C00M O002 -178.97(15) . . . . ?
C00G N00D C00M O002 3.1(3) . . . . ?
N00C N00D C00M C01K 0.11(16) . . . . ?
C00G N00D C00M C01K -177.85(13) . . . . ?
N00D N00C C00Q C014 178.31(12) . . . . ?
N00D N00C C00Q C01K 1.38(16) . . . . ?
C01R C00S C00U C01N 7.3(2) . . . . ?
C01K C00S C00U C01N -172.47(14) . . . . ?
C01R C00S C00U C01M -173.46(15) . . . . ?
C01K C00S C00U C01M 6.7(2) . . . . ?
C01C C00I C01A C01K -177.04(12) . . . . ?
C01M C00I C01A C01K 61.07(16) . . . . ?
C01S O003 C01C O007 0.4(2) . . . . ?
C01S O003 C01C C00I 179.99(13) . . . . ?
C01A C00I C01C O007 -9.9(2) . . . . ?
C01M C00I C01C O007 111.54(17) . . . . ?
C01A C00I C01C O003 170.53(12) . . . . ?
C01M C00I C01C O003 -68.06(16) . . . . ?
C01J C01F C01I C019 0.0(2) . . . . ?
C01I C01F C01J C013 0.1(2) . . . . ?
N00C C00Q C01K C00S -116.49(14) . . . . ?
C014 C00Q C01K C00S 66.91(19) . . . . ?
N00C C00Q C01K C00M -1.24(16) . . . . ?
C014 C00Q C01K C00M -177.85(14) . . . . ?
N00C C00Q C01K C01A 112.36(14) . . . . ?
C014 C00Q C01K C01A -64.25(19) . . . . ?
C00U C00S C01K C00Q -122.98(16) . . . . ?
C01R C00S C01K C00Q 57.19(18) . . . . ?
C00U C00S C01K C00M 126.57(15) . . . . ?
C01R C00S C01K C00M -53.26(17) . . . . ?
C00U C00S C01K C01A 7.7(2) . . . . ?
C01R C00S C01K C01A -172.17(13) . . . . ?
O002 C00M C01K C00Q 179.70(15) . . . . ?
N00D C00M C01K C00Q 0.61(14) . . . . ?
O002 C00M C01K C00S -59.82(19) . . . . ?
N00D C00M C01K C00S 121.08(13) . . . . ?
O002 C00M C01K C01A 62.62(19) . . . . ?
N00D C00M C01K C01A -116.48(13) . . . . ?
C00I C01A C01K C00Q 90.51(15) . . . . ?
C00I C01A C01K C00S -41.56(17) . . . . ?
C00I C01A C01K C00M -160.72(12) . . . . ?
C00S C00U C01M C00I 13.1(2) . . . . ?
C01N C00U C01M C00I -167.64(14) . . . . ?
C01C C00I C01M C00U -167.81(13) . . . . ?
C01A C00I C01M C00U -46.06(17) . . . . ?
C01Y O006 C01N O00E 0.4(2) . . . . ?
C01Y O006 C01N C00U -178.43(14) . . . . ?
C00S C00U C01N O00E 32.9(3) . . . . ?
C01M C00U C01N O00E -146.39(18) . . . . ?
C00S C00U C01N O006 -148.30(15) . . . . ?
C01M C00U C01N O006 32.4(2) . . . . ?
C01C O003 C01S C01U 171.50(14) . . . . ?
C01N O006 C01Y C01Z -176.82(16) . . . . ?
C012 C00Z C011 C018 0.6(2) . . . . ?
C01W C00Z C011 C018 -178.57(15) . . . . ?
C011 C00Z C012 C00G -0.5(2) . . . . ?
C01W C00Z C012 C00G 178.66(15) . . . . ?
C00J C00G C012 C00Z 0.1(2) . . . . ?
N00D C00G C012 C00Z -178.44(13) . . . . ?
C01F C01J C013 C014 0.4(2) . . . . ?
C01J C013 C014 C019 -0.9(2) . . . . ?
C01J C013 C014 C00Q 175.92(14) . . . . ?
N00C C00Q C014 C013 -37.1(2) . . . . ?
C01K C00Q C014 C013 139.29(15) . . . . ?
N00C C00Q C014 C019 139.58(15) . . . . ?
C01K C00Q C014 C019 -44.0(2) . . . . ?
C00Z C011 C018 C00J -0.3(2) . . . . ?
C00Z C011 C018 C01P 179.90(14) . . . . ?
C00G C00J C018 C011 -0.1(2) . . . . ?
C00G C00J C018 C01P 179.70(14) . . . . ?
C01F C01I C019 C014 -0.4(2) . . . . ?
C013 C014 C019 C01I 0.9(2) . . . . ?
C00Q C014 C019 C01I -175.86(14) . . . . ?
